data_7109948
loop_
_publ_author_name
'Peng An'
'Zhipeng Yu'
'Qing Lin'

_publ_section_title
;
 Design of oligothiophene-based tetrazoles for laser-triggered photoclick
 chemistry in living cells
;
_journal_name_full Chem.Commun.
_journal_page_first 9920
_journal_paper_doi 10.1039/c3cc45752d
_journal_volume 49
_journal_year 2013
_chemical_formula_moiety 'C13 H8 N4 S3'
_chemical_formula_sum 'C13 H8 N4 S3'
_chemical_formula_weight 316.41
_chemical_name_common ubql09
_chemical_name_systematic
;
?
;
_space_group_IT_number 14
_symmetry_cell_setting monoclinic
_symmetry_space_group_name_Hall '-P 2yn'
_symmetry_space_group_name_H-M 'P 1 21/n 1'
_atom_sites_solution_hydrogens geom
_atom_sites_solution_primary direct
_atom_sites_solution_secondary difmap
_audit_creation_method SHELXL-97
_cell_angle_alpha 90.00
_cell_angle_beta 91.855(2)
_cell_angle_gamma 90.00
_cell_formula_units_Z 2
_cell_length_a 5.7210(6)
_cell_length_b 6.5534(7)
_cell_length_c 17.6873(19)
_cell_measurement_reflns_used 4044
_cell_measurement_temperature 100.0(5)
_cell_measurement_theta_max 37.32
_cell_measurement_theta_min 3.11
_cell_volume 662.78(12)
_computing_cell_refinement 'SAINT (Bruker, 2009)'
_computing_data_collection 'APEX2 (Bruker, 2011)'
_computing_data_reduction 'SAINT (Bruker, 2009)'
_computing_molecular_graphics 'SHELXTL (Sheldrick, 2008)'
_computing_publication_material 'SHELXTL (Sheldrick, 2008)'
_computing_structure_refinement 'SHELXL-97 (Sheldrick, 2008)'
_computing_structure_solution 'SIR97 (Altomare et al., 1999)'
_diffrn_ambient_temperature 100.0(5)
_diffrn_measured_fraction_theta_full 0.995
_diffrn_measured_fraction_theta_max 0.995
_diffrn_measurement_device_type 'Bruker SMART APEX II CCD Platform'
_diffrn_measurement_method 'area detector, \w scans per \f'
_diffrn_radiation_monochromator graphite
_diffrn_radiation_source 'fine-focus sealed tube'
_diffrn_radiation_type MoK\a
_diffrn_radiation_wavelength 0.71073
_diffrn_reflns_av_R_equivalents 0.0353
_diffrn_reflns_av_sigmaI/netI 0.0226
_diffrn_reflns_limit_h_max 9
_diffrn_reflns_limit_h_min -9
_diffrn_reflns_limit_k_max 11
_diffrn_reflns_limit_k_min -11
_diffrn_reflns_limit_l_max 30
_diffrn_reflns_limit_l_min -30
_diffrn_reflns_number 23455
_diffrn_reflns_theta_full 37.78
_diffrn_reflns_theta_max 37.78
_diffrn_reflns_theta_min 2.30
_diffrn_standards_number 0
_exptl_absorpt_coefficient_mu 0.552
_exptl_absorpt_correction_T_max 0.8789
_exptl_absorpt_correction_T_min 0.8432
_exptl_absorpt_correction_type multi-scan
_exptl_absorpt_process_details 'SADABS (Sheldrick, 2008)'
_exptl_crystal_colour yellow-green
_exptl_crystal_density_diffrn 1.585
_exptl_crystal_density_meas 0
_exptl_crystal_density_method 'not measured'
_exptl_crystal_description block
_exptl_crystal_F_000 324
_exptl_crystal_size_max 0.32
_exptl_crystal_size_mid 0.26
_exptl_crystal_size_min 0.24
_refine_diff_density_max 0.452
_refine_diff_density_min -0.244
_refine_diff_density_rms 0.053
_refine_ls_extinction_method none
_refine_ls_goodness_of_fit_ref 1.046
_refine_ls_hydrogen_treatment constr
_refine_ls_matrix_type full
_refine_ls_number_parameters 119
_refine_ls_number_reflns 3539
_refine_ls_number_restraints 18
_refine_ls_restrained_S_all 1.050
_refine_ls_R_factor_all 0.0508
_refine_ls_R_factor_gt 0.0364
_refine_ls_shift/su_max 0.000
_refine_ls_shift/su_mean 0.000
_refine_ls_structure_factor_coef Fsqd
_refine_ls_weighting_details 'calc w=1/[\s^2^(Fo^2^)+(0.0502P)^2^+0.0892P] where P=(Fo^2^+2Fc^2^)/3'
_refine_ls_weighting_scheme calc
_refine_ls_wR_factor_gt 0.0951
_refine_ls_wR_factor_ref 0.1025
_reflns_number_gt 2736
_reflns_number_total 3539
_reflns_threshold_expression >2sigma(I)
_cod_data_source_file c3cc45752d.txt
_cod_data_source_block ubql09
_cod_database_code 7109948

loop_
_symmetry_equiv_pos_as_xyz
'x, y, z'
'-x+1/2, y+1/2, -z+1/2'
'-x, -y, -z'
'x-1/2, -y-1/2, z-1/2'

loop_
_atom_site_label
_atom_site_type_symbol
_atom_site_fract_x
_atom_site_fract_y
_atom_site_fract_z
_atom_site_U_iso_or_equiv
_atom_site_adp_type
_atom_site_occupancy
_atom_site_symmetry_multiplicity
_atom_site_calc_flag
_atom_site_refinement_flags
_atom_site_disorder_assembly
_atom_site_disorder_group
S1 S 0.59468(5) 0.32742(7) 0.19731(2) 0.03210(10) Uani 0.8306(13) 1 d PD A 1
C1 C 0.42532(13) 0.44695(12) 0.13009(4) 0.02259(14) Uani 0.8306(13) 1 d PD A 1
C2 C 0.2171(5) 0.3431(7) 0.1168(2) 0.0274(4) Uani 0.8306(13) 1 d PD A 1
H2 H 0.1004 0.3855 0.0807 0.033 Uiso 0.8306(13) 1 calc PR A 1
C3 C 0.1966(5) 0.1677(4) 0.1624(2) 0.0296(3) Uani 0.8306(13) 1 d PD A 1
H3 H 0.0633 0.0812 0.1617 0.036 Uiso 0.8306(13) 1 calc PR A 1
C4 C 0.3912(6) 0.1371(4) 0.20759(19) 0.0304(4) Uani 0.8306(13) 1 d PD A 1
H4 H 0.4119 0.0241 0.2408 0.037 Uiso 0.8306(13) 1 calc PR A 1
S1' S 0.1726(7) 0.3391(9) 0.1062(3) 0.0274(4) Uani 0.1694(13) 1 d PD A 5
C1' C 0.42532(13) 0.44695(12) 0.13009(4) 0.02259(14) Uani 0.1694(13) 1 d PD A 5
C2' C 0.5431(14) 0.3279(16) 0.1890(6) 0.03210(10) Uani 0.1694(13) 1 d PD A 5
H2' H 0.6962 0.3572 0.2085 0.039 Uiso 0.1694(13) 1 calc PR A 5
C3' C 0.408(3) 0.166(3) 0.2142(11) 0.0304(4) Uani 0.1694(13) 1 d PD A 5
H3' H 0.4422 0.0838 0.2576 0.037 Uiso 0.1694(13) 1 calc PR A 5
C4' C 0.221(3) 0.144(3) 0.1672(12) 0.0296(3) Uani 0.1694(13) 1 d PD A 5
H4' H 0.1228 0.0275 0.1681 0.036 Uiso 0.1694(13) 1 calc PR A 5
S2 S 0.30870(7) 0.76593(6) 0.02946(2) 0.02142(8) Uani 0.50 1 d PD A 1
C5 C 0.5149(3) 0.9499(3) 0.01394(10) 0.02059(19) Uani 0.50 1 d PD . 1
C6 C 0.7196(5) 0.9206(4) 0.05402(14) 0.0256(3) Uani 0.50 1 d PD A 1
H6 H 0.8521 1.0076 0.0522 0.031 Uiso 0.50 1 calc PR A 1
C7 C 0.7071(10) 0.7413(8) 0.0990(3) 0.0272(5) Uani 0.50 1 d PD A 1
H7 H 0.8317 0.6964 0.1317 0.033 Uiso 0.50 1 calc PR A 1
C8 C 0.497(3) 0.638(3) 0.0907(11) 0.0200(9) Uani 0.50 1 d PD A 1
N1 N 0.3868(3) 0.7369(2) 0.04897(9) 0.02142(8) Uani 0.50 1 d PD A 5
N2 N 0.5341(3) 0.8900(2) 0.03612(9) 0.02059(19) Uani 0.50 1 d PD . 5
N3 N 0.7355(4) 0.8775(3) 0.07510(12) 0.0256(3) Uani 0.50 1 d PD A 5
N4 N 0.7239(8) 0.7103(7) 0.1153(2) 0.0272(5) Uani 0.50 1 d PD A 5
C9 C 0.510(3) 0.629(3) 0.1001(11) 0.0200(9) Uani 0.50 1 d PD A 5

loop_
_atom_site_aniso_label
_atom_site_aniso_U_11
_atom_site_aniso_U_22
_atom_site_aniso_U_33
_atom_site_aniso_U_23
_atom_site_aniso_U_13
_atom_site_aniso_U_12
S1 0.02099(15) 0.04030(16) 0.03470(18) 0.00982(11) -0.00367(12) 0.00012(13)
C1 0.0205(3) 0.0245(3) 0.0229(3) -0.0030(3) 0.0016(2) 0.0002(2)
C2 0.0257(12) 0.0274(3) 0.0288(11) 0.0021(6) -0.0022(7) -0.0008(8)
C3 0.0238(8) 0.0291(9) 0.0360(7) 0.0016(6) 0.0022(6) -0.0007(6)
C4 0.0288(7) 0.0300(10) 0.0327(8) 0.0071(7) 0.0025(5) 0.0021(6)
S1' 0.0257(12) 0.0274(3) 0.0288(11) 0.0021(6) -0.0022(7) -0.0008(8)
C1' 0.0205(3) 0.0245(3) 0.0229(3) -0.0030(3) 0.0016(2) 0.0002(2)
C2' 0.02099(15) 0.04030(16) 0.03470(18) 0.00982(11) -0.00367(12) 0.00012(13)
C3' 0.0288(7) 0.0300(10) 0.0327(8) 0.0071(7) 0.0025(5) 0.0021(6)
C4' 0.0238(8) 0.0291(9) 0.0360(7) 0.0016(6) 0.0022(6) -0.0007(6)
S2 0.01724(16) 0.02130(16) 0.02565(19) -0.00082(13) -0.00045(12) -0.00166(12)
C5 0.0183(4) 0.0210(6) 0.0224(7) -0.0014(3) 0.0001(4) -0.0015(4)
C6 0.0190(4) 0.0261(9) 0.0315(11) 0.0011(6) -0.0043(6) -0.0014(5)
C7 0.0200(7) 0.0270(14) 0.0343(17) 0.0004(9) -0.0044(10) -0.0010(8)
C8 0.0183(13) 0.0232(14) 0.019(4) -0.0026(18) -0.0010(10) -0.0003(12)
N1 0.01724(16) 0.02130(16) 0.02565(19) -0.00082(13) -0.00045(12) -0.00166(12)
N2 0.0183(4) 0.0210(6) 0.0224(7) -0.0014(3) 0.0001(4) -0.0015(4)
N3 0.0190(4) 0.0261(9) 0.0315(11) 0.0011(6) -0.0043(6) -0.0014(5)
N4 0.0200(7) 0.0270(14) 0.0343(17) 0.0004(9) -0.0044(10) -0.0010(8)
C9 0.0183(13) 0.0232(14) 0.019(4) -0.0026(18) -0.0010(10) -0.0003(12)

loop_
_atom_type_symbol
_atom_type_description
_atom_type_scat_dispersion_real
_atom_type_scat_dispersion_imag
_atom_type_scat_source
C C 0.0033 0.0016 'International Tables Vol C Tables 4.2.6.8 and 6.1.1.4'
H H 0.0000 0.0000 'International Tables Vol C Tables 4.2.6.8 and 6.1.1.4'
N N 0.0061 0.0033 'International Tables Vol C Tables 4.2.6.8 and 6.1.1.4'
S S 0.1246 0.1234 'International Tables Vol C Tables 4.2.6.8 and 6.1.1.4'

loop_
_geom_angle_atom_site_label_1
_geom_angle_atom_site_label_2
_geom_angle_atom_site_label_3
_geom_angle
_geom_angle_site_symmetry_1
_geom_angle_site_symmetry_3
C1 S1 C4 92.05(11) . .
C2 C1 C8 125.3(4) . .
C2 C1 S1 111.08(17) . .
C8 C1 S1 123.6(4) . .
C1 C2 C3 113.0(2) . .
C1 C2 H2 123.5 . .
C3 C2 H2 123.5 . .
C4 C3 C2 111.9(3) . .
C4 C3 H3 124.0 . .
C2 C3 H3 124.0 . .
C3 C4 S1 112.0(2) . .
C3 C4 H4 124.0 . .
S1 C4 H4 124.0 . .
C3' C2' H2' 123.6 . .
C4' C3' C2' 108.7(15) . .
C4' C3' H3' 125.7 . .
C2' C3' H3' 125.7 . .
C3' C4' S1' 115.4(14) . .
C3' C4' H4' 122.3 . .
S1' C4' H4' 122.3 . .
C5 S2 C8 91.3(5) . .
C6 C5 N2 125.99(16) . 3_675
C6 C5 S2 113.68(15) . .
N2 C5 S2 120.33(11) 3_675 .
C5 C6 C7 110.5(3) . .
C5 C6 H6 124.8 . .
C7 C6 H6 124.8 . .
C8 C7 C6 113.7(6) . .
C8 C7 H7 123.1 . .
C6 C7 H7 123.1 . .
C7 C8 C1 127.4(7) . .
C7 C8 S2 110.8(10) . .
C1 C8 S2 121.7(8) . .
C9 N1 N2 100.9(7) . .
N3 N2 N1 114.08(16) . .
N3 N2 C5 121.98(14) . 3_675
N1 N2 C5 123.94(13) . 3_675
N4 N3 N2 106.0(3) . .
N3 N4 C9 106.4(7) . .
N1 C9 N4 112.6(12) . .

loop_
_geom_bond_atom_site_label_1
_geom_bond_atom_site_label_2
_geom_bond_distance
_geom_bond_site_symmetry_2
S1 C1 1.7004(9) .
S1 C4 1.720(2) .
C1 C2 1.385(3) .
C1 C8 1.498(17) .
C2 C3 1.411(5) .
C2 H2 0.9500 .
C3 C4 1.364(3) .
C3 H3 0.9500 .
C4 H4 0.9500 .
S1' C4' 1.690(14) .
C2' C3' 1.398(15) .
C2' H2' 0.9500 .
C3' C4' 1.338(15) .
C3' H3' 0.9500 .
C4' H4' 0.9500 .
S2 C5 1.7149(18) .
S2 C8 1.718(11) .
C5 C6 1.363(3) .
C5 N2 1.395(3) 3_675
C6 C7 1.422(5) .
C6 H6 0.9500 .
C7 C8 1.384(13) .
C7 H7 0.9500 .
N1 C9 1.331(12) .
N1 N2 1.335(2) .
N2 N3 1.326(3) .
N2 C5 1.395(3) 3_675
N3 N4 1.309(4) .
N4 C9 1.350(12) .

loop_
_geom_torsion_atom_site_label_1
_geom_torsion_atom_site_label_2
_geom_torsion_atom_site_label_3
_geom_torsion_atom_site_label_4
_geom_torsion
_geom_torsion_site_symmetry_1
_geom_torsion_site_symmetry_4
C4 S1 C1 C2 0.5(2) . .
C4 S1 C1 C8 -178.9(12) . .
C8 C1 C2 C3 -179.9(13) . .
S1 C1 C2 C3 0.7(4) . .
C1 C2 C3 C4 -2.0(5) . .
C2 C3 C4 S1 2.4(5) . .
C1 S1 C4 C3 -1.7(3) . .
C2' C3' C4' S1' -12(3) . .
C8 S2 C5 C6 -0.9(9) . .
C8 S2 C5 N2 178.9(9) . 3_675
N2 C5 C6 C7 -179.7(3) 3_675 .
S2 C5 C6 C7 0.0(4) . .
C5 C6 C7 C8 1.2(14) . .
C6 C7 C8 C1 -179.3(17) . .
C6 C7 C8 S2 -1.9(19) . .
C2 C1 C8 C7 -176.2(15) . .
S1 C1 C8 C7 3(3) . .
C2 C1 C8 S2 7(2) . .
S1 C1 C8 S2 -174.0(10) . .
C5 S2 C8 C7 1.5(16) . .
C5 S2 C8 C1 179.1(17) . .
C9 N1 N2 N3 1.0(12) . .
C9 N1 N2 C5 -179.4(12) . 3_675
N1 N2 N3 N4 0.2(3) . .
C5 N2 N3 N4 -179.4(3) 3_675 .
N2 N3 N4 C9 -1.4(13) . .
N2 N1 C9 N4 -2(2) . .
N3 N4 C9 N1 2(2) . .
